data_2229015
loop_
_publ_author_name
'Yuan, Lin'

_publ_section_title
;
 Bis(2-{[2-(isopropylazaniumyl)ethyl]iminomethyl}-6-methoxyphenolato)copper(II)
 bis(thiocyanate)
;
_journal_coeditor_code CV5037
_journal_issue 2
_journal_name_full 'Acta Crystallographica Section E'
_journal_page_first m201
_journal_paper_doi 10.1107/S1600536811001322
_journal_volume 67
_journal_year 2011
_chemical_formula_iupac '[Cu (C13 H20 N2 O2)2] (N C S)2'
_chemical_formula_moiety 'C26 H40 Cu N4 O4 2+, 2(N C S -)'
_chemical_formula_sum 'C28 H40 Cu N6 O4 S2'
_chemical_formula_weight 652.32
_chemical_name_systematic
;
Bis(2-{[2-(isopropylazaniumyl)ethyl]iminomethyl}-6-methoxyphenolato)copper(II)
bis(thiocyanate)
;
_space_group_IT_number 61
_symmetry_cell_setting orthorhombic
_symmetry_space_group_name_Hall '-P 2ac 2ab'
_symmetry_space_group_name_H-M 'P b c a'
_atom_sites_solution_hydrogens geom
_atom_sites_solution_primary direct
_atom_sites_solution_secondary difmap
_audit_creation_method SHELXL-97
_cell_angle_alpha 90.00
_cell_angle_beta 90.00
_cell_angle_gamma 90.00
_cell_formula_units_Z 4
_cell_length_a 13.5307(12)
_cell_length_b 9.7992(9)
_cell_length_c 24.114(2)
_cell_measurement_reflns_used 1594
_cell_measurement_temperature 298(2)
_cell_measurement_theta_max 24.5
_cell_measurement_theta_min 2.3
_cell_volume 3197.3(5)
_computing_cell_refinement 'SAINT (Bruker, 1998)'
_computing_data_collection 'SMART (Bruker, 1998)'
_computing_data_reduction 'SAINT (Bruker, 1998)'
_computing_molecular_graphics 'SHELXTL (Sheldrick, 2008)'
_computing_publication_material 'SHELXL97 (Sheldrick, 2008)'
_computing_structure_refinement 'SHELXL97 (Sheldrick, 2008)'
_computing_structure_solution 'SHELXS97 (Sheldrick, 2008)'
_diffrn_ambient_temperature 298(2)
_diffrn_measured_fraction_theta_full 0.980
_diffrn_measured_fraction_theta_max 0.980
_diffrn_measurement_device_type 'Bruker SMART CCD area-detector'
_diffrn_measurement_method \w
_diffrn_radiation_monochromator graphite
_diffrn_radiation_source 'fine-focus sealed tube'
_diffrn_radiation_type MoK\a
_diffrn_radiation_wavelength 0.71073
_diffrn_reflns_av_R_equivalents 0.0633
_diffrn_reflns_av_sigmaI/netI 0.0440
_diffrn_reflns_limit_h_max 15
_diffrn_reflns_limit_h_min -15
_diffrn_reflns_limit_k_max 8
_diffrn_reflns_limit_k_min -11
_diffrn_reflns_limit_l_max 27
_diffrn_reflns_limit_l_min -27
_diffrn_reflns_number 13234
_diffrn_reflns_theta_full 23.82
_diffrn_reflns_theta_max 23.82
_diffrn_reflns_theta_min 2.26
_exptl_absorpt_coefficient_mu 0.856
_exptl_absorpt_correction_T_max 0.8824
_exptl_absorpt_correction_T_min 0.8475
_exptl_absorpt_correction_type multi-scan
_exptl_absorpt_process_details '(SADABS; Sheldrick, 1996)'
_exptl_crystal_colour blue
_exptl_crystal_density_diffrn 1.355
_exptl_crystal_density_method 'not measured'
_exptl_crystal_description Block
_exptl_crystal_F_000 1372
_exptl_crystal_size_max 0.20
_exptl_crystal_size_mid 0.18
_exptl_crystal_size_min 0.15
_refine_diff_density_max 0.375
_refine_diff_density_min -0.359
_refine_ls_extinction_method none
_refine_ls_goodness_of_fit_ref 1.152
_refine_ls_hydrogen_treatment constr
_refine_ls_matrix_type full
_refine_ls_number_parameters 190
_refine_ls_number_reflns 2406
_refine_ls_number_restraints 6
_refine_ls_restrained_S_all 1.163
_refine_ls_R_factor_all 0.1091
_refine_ls_R_factor_gt 0.0780
_refine_ls_shift/su_max 0.000
_refine_ls_shift/su_mean 0.000
_refine_ls_structure_factor_coef Fsqd
_refine_ls_weighting_details 'calc w=1/[\s^2^(Fo^2^)+13.3941P] where P=(Fo^2^+2Fc^2^)/3'
_refine_ls_weighting_scheme calc
_refine_ls_wR_factor_gt 0.1322
_refine_ls_wR_factor_ref 0.1431
_reflns_number_gt 1666
_reflns_number_total 2406
_reflns_threshold_expression I>2\s(I)
_cod_data_source_file cv5037.cif
_cod_data_source_block I
_cod_original_sg_symbol_H-M Pbca
_cod_database_code 2229015
_cod_database_fobs_code 2229015

loop_
_symmetry_equiv_pos_as_xyz
'x, y, z'
'-x+1/2, -y, z+1/2'
'x+1/2, -y+1/2, -z'
'-x, y+1/2, -z+1/2'
'-x, -y, -z'
'x-1/2, y, -z-1/2'
'-x-1/2, y-1/2, z'
'x, -y-1/2, z-1/2'

loop_
_atom_site_type_symbol
_atom_site_label
_atom_site_fract_x
_atom_site_fract_y
_atom_site_fract_z
_atom_site_U_iso_or_equiv
_atom_site_adp_type
_atom_site_calc_flag
_atom_site_refinement_flags
_atom_site_occupancy
_atom_site_disorder_assembly
_atom_site_disorder_group
Cu Cu1 0.0000 0.5000 1.0000 0.0565(4) Uani d S 1 . .
N N1 0.1018(4) 0.3629(5) 0.97413(19) 0.0449(13) Uani d . 1 . .
N N2 0.0401(4) 0.4022(5) 0.85934(19) 0.0496(14) Uani d . 1 . .
H H2A 0.0758 0.4746 0.8706 0.059 Uiso d R 1 . .
H H2B -0.0187 0.4064 0.8767 0.059 Uiso d R 1 . .
N N3 0.0998(7) 0.6598(8) 0.9151(4) 0.112(3) Uani d U 1 . .
O O1 0.0858(3) 0.5576(5) 1.05728(17) 0.0600(13) Uani d . 1 . .
O O2 0.1714(4) 0.7103(5) 1.12935(19) 0.0683(14) Uani d . 1 . .
S S1 0.1299(2) 0.8802(4) 0.84850(14) 0.1397(13) Uani d . 1 . .
C C1 0.2387(5) 0.4671(7) 1.0238(2) 0.0493(17) Uani d . 1 . .
C C2 0.1830(5) 0.5544(7) 1.0579(2) 0.0484(16) Uani d . 1 . .
C C3 0.2338(5) 0.6371(7) 1.0960(3) 0.0539(17) Uani d . 1 . .
C C4 0.3351(5) 0.6389(8) 1.0981(3) 0.063(2) Uani d . 1 . .
H H4 0.3672 0.6978 1.1224 0.075 Uiso calc R 1 . .
C C5 0.3903(5) 0.5527(8) 1.0640(3) 0.066(2) Uani d . 1 . .
H H5 0.4590 0.5537 1.0657 0.079 Uiso calc R 1 . .
C C6 0.3431(5) 0.4669(7) 1.0282(3) 0.0589(19) Uani d . 1 . .
H H6 0.3800 0.4075 1.0063 0.071 Uiso calc R 1 . .
C C7 0.1925(5) 0.3692(7) 0.9874(2) 0.0525(17) Uani d . 1 . .
H H7 0.2338 0.3034 0.9720 0.063 Uiso calc R 1 . .
C C8 0.0748(5) 0.2484(6) 0.9380(2) 0.0536(17) Uani d . 1 . .
H H8A 0.0056 0.2269 0.9436 0.064 Uiso calc R 1 . .
H H8B 0.1131 0.1690 0.9487 0.064 Uiso calc R 1 . .
C C9 0.0919(5) 0.2770(6) 0.8775(3) 0.0560(18) Uani d . 1 . .
H H9A 0.1622 0.2872 0.8708 0.067 Uiso calc R 1 . .
H H9B 0.0687 0.2002 0.8557 0.067 Uiso calc R 1 . .
C C10 0.0230(6) 0.4153(7) 0.7987(3) 0.064(2) Uani d . 1 . .
H H10 -0.0103 0.3324 0.7857 0.077 Uiso calc R 1 . .
C C11 0.1193(7) 0.4276(10) 0.7687(3) 0.114(4) Uani d . 1 . .
H H11A 0.1546 0.3429 0.7713 0.172 Uiso calc R 1 . .
H H11B 0.1579 0.4991 0.7851 0.172 Uiso calc R 1 . .
H H11C 0.1072 0.4487 0.7304 0.172 Uiso calc R 1 . .
C C12 -0.0447(7) 0.5355(8) 0.7880(3) 0.098(3) Uani d . 1 . .
H H12A -0.1033 0.5264 0.8101 0.147 Uiso calc R 1 . .
H H12B -0.0624 0.5378 0.7495 0.147 Uiso calc R 1 . .
H H12C -0.0112 0.6186 0.7977 0.147 Uiso calc R 1 . .
C C13 0.2134(6) 0.8058(8) 1.1669(3) 0.084(3) Uani d . 1 . .
H H13A 0.2598 0.7600 1.1906 0.127 Uiso calc R 1 . .
H H13B 0.1621 0.8459 1.1890 0.127 Uiso calc R 1 . .
H H13C 0.2468 0.8761 1.1464 0.127 Uiso calc R 1 . .
C C14 0.1133(7) 0.7473(10) 0.8862(4) 0.097(3) Uani d . 1 . .

loop_
_atom_site_aniso_label
_atom_site_aniso_U_11
_atom_site_aniso_U_22
_atom_site_aniso_U_33
_atom_site_aniso_U_12
_atom_site_aniso_U_13
_atom_site_aniso_U_23
Cu1 0.0503(6) 0.0653(7) 0.0539(6) 0.0066(7) -0.0009(6) -0.0144(7)
N1 0.047(3) 0.046(3) 0.041(3) -0.004(3) 0.005(3) 0.002(3)
N2 0.058(3) 0.050(3) 0.041(3) 0.013(3) 0.009(3) -0.001(3)
N3 0.137(6) 0.072(5) 0.127(6) 0.006(5) -0.054(5) 0.004(5)
O1 0.049(3) 0.080(3) 0.051(3) 0.004(2) 0.001(2) -0.016(2)
O2 0.069(3) 0.072(3) 0.064(3) 0.003(3) -0.011(3) -0.018(3)
S1 0.120(2) 0.160(3) 0.139(3) 0.040(2) 0.023(2) 0.056(2)
C1 0.050(4) 0.057(4) 0.041(3) 0.008(3) 0.005(3) 0.007(3)
C2 0.050(4) 0.057(4) 0.039(4) -0.001(3) -0.004(3) 0.008(3)
C3 0.065(5) 0.051(4) 0.047(4) 0.001(4) 0.001(4) 0.006(3)
C4 0.066(5) 0.063(5) 0.060(5) -0.017(4) -0.014(4) 0.017(4)
C5 0.050(5) 0.077(5) 0.071(5) -0.006(4) -0.004(4) 0.015(4)
C6 0.054(4) 0.065(5) 0.058(4) 0.003(4) 0.009(4) 0.013(4)
C7 0.066(5) 0.053(4) 0.039(4) 0.007(4) 0.015(3) 0.004(3)
C8 0.066(5) 0.045(4) 0.050(4) 0.007(4) 0.005(3) 0.001(3)
C9 0.073(5) 0.050(4) 0.046(4) 0.014(4) -0.006(4) -0.005(3)
C10 0.092(6) 0.061(5) 0.040(4) 0.006(4) 0.001(4) -0.001(4)
C11 0.152(9) 0.138(9) 0.053(5) 0.033(7) 0.045(6) 0.019(5)
C12 0.152(9) 0.084(6) 0.058(5) 0.033(6) -0.032(5) 0.008(4)
C13 0.109(7) 0.072(5) 0.071(5) 0.003(5) -0.020(5) -0.019(4)
C14 0.102(7) 0.076(6) 0.114(8) 0.008(6) -0.041(7) -0.021(6)

loop_
_atom_type_symbol
_atom_type_description
_atom_type_scat_dispersion_real
_atom_type_scat_dispersion_imag
_atom_type_scat_source
C C 0.0033 0.0016 'International Tables Vol C Tables 4.2.6.8 and 6.1.1.4'
H H 0.0000 0.0000 'International Tables Vol C Tables 4.2.6.8 and 6.1.1.4'
Cu Cu 0.3201 1.2651 'International Tables Vol C Tables 4.2.6.8 and 6.1.1.4'
N N 0.0061 0.0033 'International Tables Vol C Tables 4.2.6.8 and 6.1.1.4'
O O 0.0106 0.0060 'International Tables Vol C Tables 4.2.6.8 and 6.1.1.4'
S S 0.1246 0.1234 'International Tables Vol C Tables 4.2.6.8 and 6.1.1.4'

loop_
_geom_angle_atom_site_label_1
_geom_angle_atom_site_label_2
_geom_angle_atom_site_label_3
_geom_angle_site_symmetry_1
_geom_angle_site_symmetry_3
_geom_angle
_geom_angle_publ_flag
O1 Cu1 O1 5_567 . 180 ?
O1 Cu1 N1 5_567 5_567 90.3(2) ?
O1 Cu1 N1 . 5_567 89.7(2) ?
O1 Cu1 N1 5_567 . 89.7(2) ?
O1 Cu1 N1 . . 90.3(2) ?
N1 Cu1 N1 5_567 . 180.0(3) ?
C7 N1 C8 . . 115.3(6) ?
C7 N1 Cu1 . . 123.2(5) ?
C8 N1 Cu1 . . 121.4(4) ?
C9 N2 C10 . . 115.9(5) ?
C9 N2 H2A . . 108.1 ?
C10 N2 H2A . . 108.2 ?
C9 N2 H2B . . 108.6 ?
C10 N2 H2B . . 108.5 ?
H2A N2 H2B . . 107.4 ?
C2 O1 Cu1 . . 127.9(4) ?
C3 O2 C13 . . 118.2(6) ?
C2 C1 C6 . . 119.6(6) ?
C2 C1 C7 . . 121.9(6) ?
C6 C1 C7 . . 118.4(6) ?
O1 C2 C1 . . 123.0(6) ?
O1 C2 C3 . . 118.8(6) ?
C1 C2 C3 . . 118.1(6) ?
O2 C3 C4 . . 126.0(7) ?
O2 C3 C2 . . 112.7(6) ?
C4 C3 C2 . . 121.3(7) ?
C3 C4 C5 . . 120.3(7) ?
C3 C4 H4 . . 119.8 ?
C5 C4 H4 . . 119.8 ?
C6 C5 C4 . . 119.8(7) ?
C6 C5 H5 . . 120.1 ?
C4 C5 H5 . . 120.1 ?
C5 C6 C1 . . 120.8(7) ?
C5 C6 H6 . . 119.6 ?
C1 C6 H6 . . 119.6 ?
N1 C7 C1 . . 127.2(6) ?
N1 C7 H7 . . 116.4 ?
C1 C7 H7 . . 116.4 ?
N1 C8 C9 . . 113.3(5) ?
N1 C8 H8A . . 108.9 ?
C9 C8 H8A . . 108.9 ?
N1 C8 H8B . . 108.9 ?
C9 C8 H8B . . 108.9 ?
H8A C8 H8B . . 107.7 ?
N2 C9 C8 . . 111.6(5) ?
N2 C9 H9A . . 109.3 ?
C8 C9 H9A . . 109.3 ?
N2 C9 H9B . . 109.3 ?
C8 C9 H9B . . 109.3 ?
H9A C9 H9B . . 108.0 ?
N2 C10 C11 . . 110.3(6) ?
N2 C10 C12 . . 109.2(6) ?
C11 C10 C12 . . 112.5(7) ?
N2 C10 H10 . . 108.3 ?
C11 C10 H10 . . 108.3 ?
C12 C10 H10 . . 108.3 ?
C10 C11 H11A . . 109.5 ?
C10 C11 H11B . . 109.5 ?
H11A C11 H11B . . 109.5 ?
C10 C11 H11C . . 109.5 ?
H11A C11 H11C . . 109.5 ?
H11B C11 H11C . . 109.5 ?
C10 C12 H12A . . 109.5 ?
C10 C12 H12B . . 109.5 ?
H12A C12 H12B . . 109.5 ?
C10 C12 H12C . . 109.5 ?
H12A C12 H12C . . 109.5 ?
H12B C12 H12C . . 109.5 ?
O2 C13 H13A . . 109.5 ?
O2 C13 H13B . . 109.5 ?
H13A C13 H13B . . 109.5 ?
O2 C13 H13C . . 109.5 ?
H13A C13 H13C . . 109.5 ?
H13B C13 H13C . . 109.5 ?
N3 C14 S1 . . 175.6(11) ?

loop_
_geom_bond_atom_site_label_1
_geom_bond_atom_site_label_2
_geom_bond_site_symmetry_2
_geom_bond_distance
_geom_bond_publ_flag
Cu1 O1 5_567 1.891(4) ?
Cu1 O1 . 1.891(4) ?
Cu1 N1 5_567 2.023(5) ?
Cu1 N1 . 2.023(5) ?
N1 C7 . 1.271(8) ?
N1 C8 . 1.466(7) ?
N2 C9 . 1.480(7) ?
N2 C10 . 1.486(7) ?
N2 H2A . 0.9001 ?
N2 H2B . 0.9000 ?
N3 C14 . 1.120(11) ?
O1 C2 . 1.316(7) ?
O2 C3 . 1.370(7) ?
O2 C13 . 1.421(8) ?
S1 C14 . 1.603(11) ?
C1 C2 . 1.404(8) ?
C1 C6 . 1.417(9) ?
C1 C7 . 1.443(9) ?
C2 C3 . 1.405(9) ?
C3 C4 . 1.372(9) ?
C4 C5 . 1.396(10) ?
C4 H4 . 0.9300 ?
C5 C6 . 1.364(9) ?
C5 H5 . 0.9300 ?
C6 H6 . 0.9300 ?
C7 H7 . 0.9300 ?
C8 C9 . 1.504(8) ?
C8 H8A . 0.9700 ?
C8 H8B . 0.9700 ?
C9 H9A . 0.9700 ?
C9 H9B . 0.9700 ?
C10 C11 . 1.496(10) ?
C10 C12 . 1.513(9) ?
C10 H10 . 0.9800 ?
C11 H11A . 0.9600 ?
C11 H11B . 0.9600 ?
C11 H11C . 0.9600 ?
C12 H12A . 0.9600 ?
C12 H12B . 0.9600 ?
C12 H12C . 0.9600 ?
C13 H13A . 0.9600 ?
C13 H13B . 0.9600 ?
C13 H13C . 0.9600 ?

loop_
_geom_hbond_atom_site_label_D
_geom_hbond_atom_site_label_H
_geom_hbond_atom_site_label_A
_geom_hbond_site_symmetry_A
_geom_hbond_distance_DH
_geom_hbond_distance_HA
_geom_hbond_distance_DA
_geom_hbond_angle_DHA
_geom_hbond_publ_flag
N2 H2A N3 . 0.90 2.13 2.972(10) 155 yes
N2 H2B O1 5_567 0.90 1.87 2.665(6) 147 yes
